data_4350694
loop_
_publ_author_name
'Riener, Korbinian'
'Bitzer, Mario J.'
'P\"othig, Alexander'
'Raba, Andreas'
'Cokoja, Mirza'
'Herrmann, Wolfgang A.'
'K\"uhn, Fritz E'

_publ_section_title
;
 On the concept of hemilability: insights into a donor-functionalized
 iridium(I) NHC motif and its impact on reactivity.
;
_journal_issue 24
_journal_name_full 'Inorganic chemistry'
_journal_page_first 12767
_journal_page_last 12777
_journal_paper_doi 10.1021/ic5016324
_journal_volume 53
_journal_year 2014
_chemical_compound_source 'see text'
_chemical_formula_moiety 'C23 H26 Cl Ir N4'
_chemical_formula_sum 'C23 H26 Cl Ir N4'
_chemical_formula_weight 586.15
_space_group_IT_number 62
_space_group_name_Hall '-P 2ac 2n'
_space_group_name_H-M_alt 'P n m a'
_symmetry_cell_setting orthorhombic
_symmetry_Int_Tables_number 62
_symmetry_space_group_name_Hall '-P 2ac 2n'
_symmetry_space_group_name_H-M 'P n m a'
_atom_sites_solution_hydrogens geom
_atom_sites_solution_primary direct
_atom_sites_solution_secondary difmap
_cell_angle_alpha 90
_cell_angle_beta 90
_cell_angle_gamma 90
_cell_formula_units_Z 4
_cell_length_a 8.2209(2)
_cell_length_b 17.1689(4)
_cell_length_c 14.8962(3)
_cell_measurement_reflns_used 9878
_cell_measurement_temperature 123
_cell_measurement_theta_max 25.3274
_cell_measurement_theta_min 2.7347
_cell_volume 2102.51(8)
_computing_cell_refinement 'SAINT (Bruker, 2008b)'
_computing_data_collection 'APEX II Control Software (Bruker, 2008a)'
_computing_data_reduction 'SAINT (Bruker, 2008b)'
_computing_molecular_graphics 'PLATON (Spek, 2011)'
_computing_publication_material 'PLATON (Spek, 2011), enCIFer (Allen, 2004)'
_computing_structure_refinement 'SHELXL97 (Sheldrick, 1997), SHELXLE (Huebschle, 2011)'
_computing_structure_solution 'SHELXS97 (Sheldrick, 1997)'
_diffrn_ambient_temperature 123
_diffrn_detector ' CCD plate '
_diffrn_detector_area_resol_mean 16
_diffrn_measured_fraction_theta_full 0.999
_diffrn_measured_fraction_theta_max 0.999
_diffrn_measurement_device ' \k-geometry diffractometer '
_diffrn_measurement_device_type ' Bruker APEX-II CCD '
_diffrn_measurement_method ' phi- and omega-rotation '
_diffrn_radiation_monochromator graphite
_diffrn_radiation_probe x-ray
_diffrn_radiation_source 'fine-focus sealed tube'
_diffrn_radiation_type MoK\a
_diffrn_radiation_wavelength 0.71073
_diffrn_reflns_av_R_equivalents 0.0773
_diffrn_reflns_av_sigmaI/netI 0.0180
_diffrn_reflns_limit_h_max 9
_diffrn_reflns_limit_h_min -9
_diffrn_reflns_limit_k_max 20
_diffrn_reflns_limit_k_min -20
_diffrn_reflns_limit_l_max 17
_diffrn_reflns_limit_l_min -17
_diffrn_reflns_number 74985
_diffrn_reflns_reduction_process
;
;
_diffrn_reflns_theta_full 25.42
_diffrn_reflns_theta_max 25.42
_diffrn_reflns_theta_min 1.81
_exptl_absorpt_coefficient_mu 6.495
_exptl_absorpt_correction_T_max 0.389
_exptl_absorpt_correction_T_min 0.258
_exptl_absorpt_correction_type multi-scan
_exptl_absorpt_process_details 'SADABS, Bruker, 2008b'
_exptl_crystal_colour yellow
_exptl_crystal_density_diffrn 1.852
_exptl_crystal_density_method 'Not Measured'
_exptl_crystal_description block
_exptl_crystal_F_000 1144
_exptl_crystal_size_max 0.290
_exptl_crystal_size_mid 0.210
_exptl_crystal_size_min 0.180
_refine_diff_density_max 1.013
_refine_diff_density_min -2.143
_refine_diff_density_rms 0.129
_refine_ls_extinction_method none
_refine_ls_goodness_of_fit_ref 1.077
_refine_ls_hydrogen_treatment constr
_refine_ls_matrix_type full
_refine_ls_number_parameters 137
_refine_ls_number_reflns 2001
_refine_ls_number_restraints 0
_refine_ls_restrained_S_all 1.077
_refine_ls_R_factor_all 0.0264
_refine_ls_R_factor_gt 0.0219
_refine_ls_shift/su_max 0.001
_refine_ls_shift/su_mean 0.000
_refine_ls_structure_factor_coef Fsqd
_refine_ls_weighting_details 'calc w=1/[\s^2^(Fo^2^)+(0.0414P)^2^]         where P=(Fo^2^+2Fc^2^)/3'
_refine_ls_weighting_scheme calc
_refine_ls_wR_factor_gt 0.0569
_refine_ls_wR_factor_ref 0.0583
_reflns_number_gt 1782
_reflns_number_total 2001
_reflns_threshold_expression I>2\s(I)
_cod_data_source_file ic5016324_si_002.cif
_cod_data_source_block compound_8a_kappa1C
_cod_depositor_comments
;
The following automatic conversions were performed:

data item '_symmetry_cell_setting' value 'Orthorhombic' was changed
to 'orthorhombic' in accordance with the
/home/saulius/struct/COD-crude-data/automatic-downloads/DataCite-retrospective/ACS/depositions/lib/dictionaries/cif_core.dic
dictionary named 'cif_core.dic' version 2.4.2 last updated on
2011-04-26.

Automatic conversion script
Id: cif_fix_values 6909 2019-04-08 15:41:33Z antanas 
;
_cod_database_code 4350694

loop_
_symmetry_equiv_pos_site_id
_symmetry_equiv_pos_as_xyz
1 x,y,z
2 1/2-x,-y,1/2+z
3 1/2+x,1/2-y,1/2-z
4 -x,1/2+y,-z
5 -x,-y,-z
6 1/2+x,y,1/2-z
7 1/2-x,1/2+y,1/2+z
8 x,1/2-y,z

loop_
_atom_site_aniso_label
_atom_site_aniso_U_11
_atom_site_aniso_U_22
_atom_site_aniso_U_33
_atom_site_aniso_U_23
_atom_site_aniso_U_13
_atom_site_aniso_U_12
Ir1 0.0096(1) 0.0162(1) 0.0105(1) 0.0000 -0.0007(1) 0.0000
Cl1 0.0098(6) 0.0206(6) 0.0265(6) 0.0000 0.0036(5) 0.0000
N1 0.0170(15) 0.0142(14) 0.0121(13) -0.0008(12) -0.0015(11) 0.0008(12)
N2 0.0238(17) 0.0191(16) 0.0190(15) -0.0004(13) -0.0025(14) -0.0015(14)
C1 0.015(3) 0.011(2) 0.014(2) 0.0000 -0.001(2) 0.0000
C2 0.027(2) 0.0219(17) 0.0112(15) 0.0006(14) -0.0083(14) 0.0009(16)
C3 0.023(2) 0.0128(17) 0.0109(16) 0.0018(14) -0.0025(14) 0.0001(15)
C4 0.029(2) 0.0198(19) 0.0161(17) -0.0003(15) -0.0015(16) 0.0021(16)
C5 0.044(3) 0.0194(18) 0.0211(17) -0.0018(16) 0.0046(19) 0.0107(18)
C6 0.046(3) 0.0145(19) 0.025(2) -0.0019(17) -0.0041(18) -0.0035(18)
C7 0.034(2) 0.021(2) 0.0238(19) -0.0027(16) -0.0030(17) -0.0094(18)
C8 0.025(2) 0.031(2) 0.030(2) -0.0006(19) 0.0018(19) 0.0038(18)
C9 0.024(2) 0.0313(19) 0.0100(16) -0.0050(15) -0.0018(15) -0.0038(17)
C10 0.044(3) 0.061(3) 0.022(2) -0.004(2) -0.007(2) -0.028(2)
C11 0.030(2) 0.045(3) 0.055(3) -0.026(2) 0.013(2) -0.018(2)
C12 0.012(2) 0.030(2) 0.0206(16) 0.0038(16) 0.0041(16) -0.0018(17)

loop_
_atom_site_label
_atom_site_type_symbol
_atom_site_thermal_displace_type
_atom_site_fract_x
_atom_site_fract_y
_atom_site_fract_z
_atom_site_occupancy
_atom_site_U_iso_or_equiv
_atom_site_calc_flag
_atom_site_refinement_flags
Ir1 Ir Uani 0.16454(2) 0.25000 0.52211(1) 1.000 0.0121(1) d S
Cl1 Cl Uani -0.11405(14) 0.25000 0.55987(8) 1.000 0.0190(3) d S
N1 N Uani 0.0440(3) 0.31195(15) 0.34094(17) 1.000 0.0144(8) d .
N2 N Uani 0.2257(4) 0.41586(16) 0.34849(19) 1.000 0.0206(9) d .
C1 C Uani 0.0920(6) 0.25000 0.3905(3) 1.000 0.0133(14) d S
C2 C Uani -0.0342(4) 0.2892(2) 0.2626(2) 1.000 0.0200(10) d .
C3 C Uani 0.0727(4) 0.39301(19) 0.3602(2) 1.000 0.0156(10) d .
C4 C Uani -0.0572(5) 0.4412(2) 0.3819(2) 1.000 0.0216(11) d .
C5 C Uani -0.0189(5) 0.5199(2) 0.3925(2) 1.000 0.0282(13) d .
C6 C Uani 0.1375(5) 0.5452(2) 0.3802(3) 1.000 0.0285(14) d .
C7 C Uani 0.2553(5) 0.4923(2) 0.3591(2) 1.000 0.0263(11) d .
C8 C Uani -0.2273(5) 0.4097(2) 0.3937(3) 1.000 0.0287(12) d .
C9 C Uani 0.2258(5) 0.2910(2) 0.6560(2) 1.000 0.0218(11) d .
C10 C Uani 0.3797(6) 0.3395(3) 0.6557(3) 1.000 0.0423(16) d .
C11 C Uani 0.4682(5) 0.3411(3) 0.5700(3) 1.000 0.0433(16) d .
C12 C Uani 0.4011(4) 0.2910(2) 0.4957(3) 1.000 0.0209(11) d .
H2 H Uiso -0.07880 0.32230 0.21780 1.000 0.0240 c R
H5 H Uiso -0.10160 0.55600 0.40830 1.000 0.0340 c R
H6 H Uiso 0.16350 0.59880 0.38630 1.000 0.0340 c R
H7 H Uiso 0.36360 0.51040 0.35140 1.000 0.0310 c R
H8A H Uiso -0.27420 0.39800 0.33470 1.000 0.0430 c R
H8B H Uiso -0.29470 0.44870 0.42420 1.000 0.0430 c R
H8C H Uiso -0.22350 0.36210 0.42980 1.000 0.0430 c R
H9 H Uiso 0.13290 0.31500 0.68930 1.000 0.0260 c R
H10A H Uiso 0.35110 0.39370 0.67220 1.000 0.0510 c R
H10B H Uiso 0.45360 0.31920 0.70270 1.000 0.0510 c R
H11A H Uiso 0.58180 0.32480 0.58160 1.000 0.0520 c R
H11B H Uiso 0.47140 0.39560 0.54850 1.000 0.0520 c R
H12A H Uiso 0.41390 0.31440 0.43470 1.000 0.0250 c R

loop_
_atom_type_symbol
_atom_type_description
_atom_type_scat_dispersion_real
_atom_type_scat_dispersion_imag
_atom_type_scat_source
C C 0.0033 0.0016 ' International Tables Vol C Tables 4.2.6.8 and 6.1.1.4'
H H 0.0000 0.0000 ' International Tables Vol C Tables 4.2.6.8 and 6.1.1.4'
Cl Cl 0.1484 0.1585 ' International Tables Vol C Tables 4.2.6.8 and 6.1.1.4'
Ir Ir -1.4442 7.9887 ' International Tables Vol C Tables 4.2.6.8 and 6.1.1.4'
N N 0.0061 0.0033 ' International Tables Vol C Tables 4.2.6.8 and 6.1.1.4'

loop_
_geom_angle_atom_site_label_1
_geom_angle_atom_site_label_2
_geom_angle_atom_site_label_3
_geom_angle
_geom_angle_site_symmetry_1
_geom_angle_site_symmetry_3
_geom_angle_publ_flag
Cl1 Ir1 C1 86.88(14) . . yes
Cl1 Ir1 C9 90.35(11) . . yes
Cl1 Ir1 C12 160.33(9) . . yes
Cl1 Ir1 C9 90.35(11) . 8_555 yes
Cl1 Ir1 C12 160.33(9) . 8_555 yes
C1 Ir1 C9 160.92(9) . . yes
C1 Ir1 C12 95.17(18) . . yes
C1 Ir1 C9 160.92(9) . 8_555 yes
C1 Ir1 C12 95.17(18) . 8_555 yes
C9 Ir1 C12 81.33(16) . . yes
C9 Ir1 C9 37.78(13) . 8_555 yes
C9 Ir1 C12 93.77(16) . 8_555 yes
C9 Ir1 C12 93.77(16) 8_555 . yes
C12 Ir1 C12 39.07(13) . 8_555 yes
C9 Ir1 C12 81.33(16) 8_555 8_555 yes
C1 N1 C2 111.9(3) . . yes
C1 N1 C3 127.1(3) . . yes
C2 N1 C3 121.0(3) . . yes
C3 N2 C7 116.4(3) . . yes
Ir1 C1 N1 127.35(19) . . yes
Ir1 C1 N1 127.35(19) . 8_555 yes
N1 C1 N1 103.6(3) . 8_555 yes
N1 C2 C2 106.3(3) . 8_555 yes
N1 C3 N2 114.5(3) . . yes
N1 C3 C4 119.7(3) . . yes
N2 C3 C4 125.6(3) . . yes
C3 C4 C5 115.4(4) . . no
C3 C4 C8 121.7(3) . . no
C5 C4 C8 122.9(3) . . no
C4 C5 C6 120.2(4) . . no
C5 C6 C7 119.1(3) . . no
N2 C7 C6 123.3(4) . . yes
Ir1 C9 C10 111.6(2) . . yes
Ir1 C9 C9 71.11(18) . 8_555 yes
C9 C9 C10 123.4(4) 8_555 . no
C9 C10 C11 115.2(4) . . no
C10 C11 C12 116.5(4) . . no
Ir1 C12 C11 113.1(3) . . yes
Ir1 C12 C12 70.47(19) . 8_555 yes
C11 C12 C12 124.8(4) . 8_555 no
N1 C2 H2 127.00 . . no
C2 C2 H2 127.00 8_555 . no
C4 C5 H5 120.00 . . no
C6 C5 H5 120.00 . . no
C5 C6 H6 120.00 . . no
C7 C6 H6 121.00 . . no
N2 C7 H7 118.00 . . no
C6 C7 H7 118.00 . . no
C4 C8 H8A 109.00 . . no
C4 C8 H8B 109.00 . . no
C4 C8 H8C 109.00 . . no
H8A C8 H8B 109.00 . . no
H8A C8 H8C 110.00 . . no
H8B C8 H8C 109.00 . . no
Ir1 C9 H9 114.00 . . no
C10 C9 H9 114.00 . . no
C9 C9 H9 114.00 8_555 . no
C9 C10 H10A 109.00 . . no
C9 C10 H10B 108.00 . . no
C11 C10 H10A 108.00 . . no
C11 C10 H10B 108.00 . . no
H10A C10 H10B 108.00 . . no
C10 C11 H11A 108.00 . . no
C10 C11 H11B 108.00 . . no
C12 C11 H11A 108.00 . . no
C12 C11 H11B 108.00 . . no
H11A C11 H11B 107.00 . . no
Ir1 C12 H12A 114.00 . . no
C11 C12 H12A 114.00 . . no
C12 C12 H12A 114.00 8_555 . no

loop_
_geom_bond_atom_site_label_1
_geom_bond_atom_site_label_2
_geom_bond_distance
_geom_bond_site_symmetry_2
_geom_bond_publ_flag
Ir1 Cl1 2.3583(12) . yes
Ir1 C1 2.049(5) . yes
Ir1 C9 2.174(3) . yes
Ir1 C12 2.105(3) . yes
Ir1 C9 2.174(3) 8_555 yes
Ir1 C12 2.105(3) 8_555 yes
N1 C1 1.354(4) . yes
N1 C2 1.388(4) . yes
N1 C3 1.440(4) . yes
N2 C3 1.329(5) . yes
N2 C7 1.344(4) . yes
C2 C2 1.346(5) 8_555 no
C3 C4 1.389(5) . no
C4 C5 1.396(5) . no
C4 C8 1.510(6) . no
C5 C6 1.370(6) . no
C6 C7 1.364(5) . no
C9 C10 1.515(6) . no
C9 C9 1.408(5) 8_555 no
C10 C11 1.470(6) . no
C11 C12 1.506(6) . no
C12 C12 1.408(5) 8_555 no
C2 H2 0.9500 . no
C5 H5 0.9500 . no
C6 H6 0.9500 . no
C7 H7 0.9500 . no
C8 H8A 0.9800 . no
C8 H8B 0.9800 . no
C8 H8C 0.9800 . no
C9 H9 1.0000 . no
C10 H10A 0.9900 . no
C10 H10B 0.9900 . no
C11 H11A 0.9900 . no
C11 H11B 0.9900 . no
C12 H12A 1.0000 . no

loop_
_geom_hbond_atom_site_label_D
_geom_hbond_atom_site_label_H
_geom_hbond_atom_site_label_A
_geom_hbond_distance_DH
_geom_hbond_distance_HA
_geom_hbond_distance_DA
_geom_hbond_angle_DHA
_geom_hbond_site_symmetry_A
_geom_hbond_publ_flag
C2 H2 N2 0.9500 2.4800 3.371(4) 157.00 6_455 yes
C6 H6 Cl1 0.9500 2.7500 3.633(4) 156.00 4_556 yes
C11 H11A Cl1 0.9900 2.8300 3.777(4) 160.00 1_655 yes

loop_
_geom_torsion_atom_site_label_1
_geom_torsion_atom_site_label_2
_geom_torsion_atom_site_label_3
_geom_torsion_atom_site_label_4
_geom_torsion
_geom_torsion_site_symmetry_1
_geom_torsion_site_symmetry_3
_geom_torsion_site_symmetry_4
_geom_torsion_publ_flag
Cl1 Ir1 C1 N1 81.3(4) . . . no
C12 Ir1 C1 N1 -79.1(4) . . . no
C12 Ir1 C1 N1 118.3(4) . . 8_555 no
C12 Ir1 C1 N1 -118.3(4) 8_555 . . no
Cl1 Ir1 C9 C10 -150.6(3) . . . no
Cl1 Ir1 C9 C9 90.1(2) . . 8_555 no
C12 Ir1 C9 C10 11.5(3) . . . no
C12 Ir1 C9 C9 -107.8(2) . . 8_555 no
C9 Ir1 C9 C10 119.3(4) 8_555 . . no
C12 Ir1 C9 C10 48.7(3) 8_555 . . no
C1 Ir1 C12 C11 147.7(3) . . . no
C1 Ir1 C12 C12 -91.8(2) . . 8_555 no
C9 Ir1 C12 C11 -13.4(3) . . . no
C9 Ir1 C12 C12 107.1(3) . . 8_555 no
C9 Ir1 C12 C11 -49.2(3) 8_555 . . no
C12 Ir1 C12 C11 -120.5(4) 8_555 . . no
Cl1 Ir1 C9 C9 -90.1(2) . 8_555 . no
C12 Ir1 C9 C9 70.6(2) . 8_555 . no
C1 Ir1 C12 C12 91.8(2) . 8_555 . no
C9 Ir1 C12 C12 -71.3(3) . 8_555 . no
C2 N1 C1 Ir1 -165.1(3) . . . no
C2 N1 C1 N1 0.8(4) . . 8_555 no
C3 N1 C1 Ir1 17.8(6) . . . no
C3 N1 C1 N1 -176.4(3) . . 8_555 no
C1 N1 C2 C2 -0.5(4) . . 8_555 no
C3 N1 C2 C2 176.8(3) . . 8_555 no
C1 N1 C3 N2 72.2(4) . . . no
C1 N1 C3 C4 -112.6(4) . . . no
C2 N1 C3 N2 -104.7(3) . . . no
C2 N1 C3 C4 70.5(4) . . . no
C7 N2 C3 N1 175.1(3) . . . no
C7 N2 C3 C4 0.2(5) . . . no
C3 N2 C7 C6 -0.4(5) . . . no
N1 C2 C2 N1 0.0(3) . 8_555 8_555 no
N1 C3 C4 C5 -175.2(3) . . . no
N1 C3 C4 C8 5.3(5) . . . no
N2 C3 C4 C5 -0.6(5) . . . no
N2 C3 C4 C8 179.9(3) . . . no
C3 C4 C5 C6 1.0(5) . . . no
C8 C4 C5 C6 -179.5(4) . . . no
C4 C5 C6 C7 -1.2(6) . . . no
C5 C6 C7 N2 0.9(6) . . . no
Ir1 C9 C10 C11 -7.6(5) . . . no
C9 C9 C10 C11 73.4(5) 8_555 . . no
C10 C9 C9 Ir1 -104.0(3) . 8_555 . no
C10 C9 C9 C10 0.0(5) . 8_555 8_555 no
C9 C10 C11 C12 -3.6(6) . . . no
C10 C11 C12 Ir1 13.4(5) . . . no
C10 C11 C12 C12 -68.1(5) . . 8_555 no
C11 C12 C12 Ir1 105.1(4) . 8_555 . no
C11 C12 C12 C11 0.0(6) . 8_555 8_555 no
